data_1508224
loop_
_publ_author_name
'Mthiruaine, Cyprian M.'
'Friedrich, Holger B.'
'Changamu, Evans O.'
'Bala, Muhammad D.'

_publ_section_title
;
 Reactions of N-heterocyclic ligands with substitutionally labile
 organometallic complexes, [(eta5-C5R5)Fe(CO)2E]BF4
;
_journal_name_full
;
Inorganica Chimica Acta
;
_journal_page_first 83
_journal_page_last 94
_journal_paper_doi 10.1016/j.ica.2012.04.003
_journal_volume 390
_journal_year 2012
_chemical_formula_moiety
;
C20 H22 Fe2 N4 O4, 2(B F4)
;
_chemical_formula_sum 'C20 H22 B2 F8 Fe2 N4 O4'
_chemical_formula_weight 667.74
_space_group_IT_number 19
_symmetry_cell_setting orthorhombic
_symmetry_space_group_name_Hall 'P 2ac 2ab'
_symmetry_space_group_name_H-M 'P 21 21 21'
_atom_sites_solution_hydrogens geom
_atom_sites_solution_primary direct
_atom_sites_solution_secondary difmap
_cell_angle_alpha 90.00
_cell_angle_beta 90.00
_cell_angle_gamma 90.00
_cell_formula_units_Z 4
_cell_length_a 8.60250(10)
_cell_length_b 10.2951(2)
_cell_length_c 27.5041(4)
_cell_measurement_reflns_used 9962
_cell_measurement_temperature 173(2)
_cell_measurement_theta_max 28.21
_cell_measurement_theta_min 2.47
_cell_volume 2435.86(7)
_computing_cell_refinement 'Bruker SAINT'
_computing_data_collection 'Bruker APEX2'
_computing_data_reduction 'Bruker SAINT'
_computing_molecular_graphics 'Bruker SHELXTL'
_computing_publication_material 'Bruker SHELXTL'
_computing_structure_refinement 'SHELXL-97 (Sheldrick, 1997)'
_computing_structure_solution 'SHELXS-97 (Sheldrick, 2008)'
_diffrn_ambient_temperature 173(2)
_diffrn_measured_fraction_theta_full 1.000
_diffrn_measured_fraction_theta_max 1.000
_diffrn_measurement_device_type 'Bruker APEX-II CCD'
_diffrn_measurement_method '\f and \w scans'
_diffrn_radiation_monochromator graphite
_diffrn_radiation_source 'fine-focus sealed tube'
_diffrn_radiation_type MoK\a
_diffrn_radiation_wavelength 0.71073
_diffrn_reflns_av_R_equivalents 0.0418
_diffrn_reflns_av_sigmaI/netI 0.0294
_diffrn_reflns_limit_h_max 11
_diffrn_reflns_limit_h_min -11
_diffrn_reflns_limit_k_max 13
_diffrn_reflns_limit_k_min -13
_diffrn_reflns_limit_l_max 36
_diffrn_reflns_limit_l_min -36
_diffrn_reflns_number 33919
_diffrn_reflns_theta_full 27.99
_diffrn_reflns_theta_max 27.99
_diffrn_reflns_theta_min 1.48
_exptl_absorpt_coefficient_mu 1.290
_exptl_absorpt_correction_T_max 0.8202
_exptl_absorpt_correction_T_min 0.5823
_exptl_absorpt_correction_type integration
_exptl_absorpt_process_details
;
Face indexed absorption corrections carried out with XPREP
;
_exptl_crystal_colour brown
_exptl_crystal_density_diffrn 1.821
_exptl_crystal_density_method 'not measured'
_exptl_crystal_description plate
_exptl_crystal_F_000 1344
_exptl_crystal_size_max 0.47
_exptl_crystal_size_mid 0.46
_exptl_crystal_size_min 0.16
_refine_diff_density_max 0.683
_refine_diff_density_min -0.473
_refine_diff_density_rms 0.058
_refine_ls_abs_structure_details 'Flack H D (1983), Acta Cryst. A39, 876-881'
_refine_ls_abs_structure_Flack 0.006(11)
_refine_ls_extinction_method none
_refine_ls_goodness_of_fit_ref 1.051
_refine_ls_hydrogen_treatment constr
_refine_ls_matrix_type full
_refine_ls_number_parameters 361
_refine_ls_number_reflns 5902
_refine_ls_number_restraints 0
_refine_ls_restrained_S_all 1.051
_refine_ls_R_factor_all 0.0314
_refine_ls_R_factor_gt 0.0284
_refine_ls_shift/su_max 0.005
_refine_ls_shift/su_mean 0.000
_refine_ls_structure_factor_coef Fsqd
_refine_ls_weighting_details 'calc w=1/[\s^2^(Fo^2^)+(0.0423P)^2^+0.2442P] where P=(Fo^2^+2Fc^2^)/3'
_refine_ls_weighting_scheme calc
_refine_ls_wR_factor_gt 0.0705
_refine_ls_wR_factor_ref 0.0715
_reflns_number_gt 5475
_reflns_number_total 5902
_reflns_threshold_expression >2sigma(I)
_cod_data_source_file ICA-2012-390-83-94-1.cif
_cod_data_source_block New_Global_Publ_Block
_cod_database_code 1508224

loop_
_symmetry_equiv_pos_as_xyz
'x, y, z'
'-x+1/2, -y, z+1/2'
'-x, y+1/2, -z+1/2'
'x+1/2, -y+1/2, -z'

loop_
_atom_site_label
_atom_site_type_symbol
_atom_site_fract_x
_atom_site_fract_y
_atom_site_fract_z
_atom_site_U_iso_or_equiv
_atom_site_adp_type
_atom_site_occupancy
_atom_site_symmetry_multiplicity
_atom_site_calc_flag
_atom_site_refinement_flags
C1 C 0.9898(3) 0.1595(2) 0.07107(8) 0.0313(5) Uani 1 1 d .
H1 H 0.9065 0.1991 0.0539 0.038 Uiso 1 1 calc R
C2 C 0.9949(4) 0.0302(2) 0.08655(10) 0.0374(6) Uani 1 1 d .
H2 H 0.9152 -0.0326 0.0822 0.045 Uiso 1 1 calc R
C3 C 1.1403(4) 0.0089(3) 0.11005(10) 0.0405(7) Uani 1 1 d .
H3 H 1.1752 -0.0701 0.1241 0.049 Uiso 1 1 calc R
C4 C 1.2224(3) 0.1270(3) 0.10846(10) 0.0418(7) Uani 1 1 d .
H4 H 1.3240 0.1411 0.1209 0.050 Uiso 1 1 calc R
C5 C 1.1286(3) 0.2214(3) 0.08521(9) 0.0350(6) Uani 1 1 d .
H5 H 1.1544 0.3100 0.0801 0.042 Uiso 1 1 calc R
C6 C 0.9436(3) 0.0230(2) 0.18596(9) 0.0249(5) Uani 1 1 d .
C7 C 1.1409(3) 0.2131(2) 0.19546(9) 0.0257(5) Uani 1 1 d .
C8 C 0.8156(2) 0.38649(19) 0.12638(7) 0.0170(4) Uani 1 1 d .
H8A H 0.9125 0.4383 0.1260 0.020 Uiso 1 1 calc R
H8B H 0.8003 0.3501 0.0934 0.020 Uiso 1 1 calc R
C9 C 0.8524(3) 0.3395(2) 0.21155(7) 0.0206(4) Uani 1 1 d .
H9A H 0.8654 0.2709 0.2364 0.025 Uiso 1 1 calc R
H9B H 0.9478 0.3933 0.2115 0.025 Uiso 1 1 calc R
C10 C 0.6812(2) 0.2033(2) 0.16290(8) 0.0207(4) Uani 1 1 d .
H10A H 0.6629 0.1642 0.1305 0.025 Uiso 1 1 calc R
H10B H 0.6883 0.1319 0.1869 0.025 Uiso 1 1 calc R
C11 C 0.7052(3) 0.5255(2) 0.18978(8) 0.0213(4) Uani 1 1 d .
H11A H 0.8002 0.5797 0.1907 0.026 Uiso 1 1 calc R
H11B H 0.6159 0.5810 0.1990 0.026 Uiso 1 1 calc R
C12 C 0.5359(2) 0.3900(2) 0.13996(8) 0.0227(4) Uani 1 1 d .
H12A H 0.4451 0.4446 0.1484 0.027 Uiso 1 1 calc R
H12B H 0.5174 0.3521 0.1074 0.027 Uiso 1 1 calc R
C13 C 0.5766(3) 0.3422(2) 0.22379(8) 0.0270(5) Uani 1 1 d .
H13A H 0.5847 0.2714 0.2480 0.032 Uiso 1 1 calc R
H13B H 0.4869 0.3975 0.2328 0.032 Uiso 1 1 calc R
C14 C 0.5647(4) 0.5105(3) 0.03347(9) 0.0369(7) Uani 1 1 d .
H14 H 0.5707 0.4185 0.0315 0.044 Uiso 1 1 calc R
C15 C 0.6727(3) 0.5980(2) 0.01337(8) 0.0310(5) Uani 1 1 d .
H15 H 0.7640 0.5760 -0.0042 0.037 Uiso 1 1 calc R
C16 C 0.6197(3) 0.7259(2) 0.02433(9) 0.0310(6) Uani 1 1 d .
H16 H 0.6698 0.8048 0.0156 0.037 Uiso 1 1 calc R
C17 C 0.4794(3) 0.7140(2) 0.05041(9) 0.0312(5) Uani 1 1 d .
H17 H 0.4172 0.7841 0.0617 0.037 Uiso 1 1 calc R
C18 C 0.4464(3) 0.5808(3) 0.05695(10) 0.0333(6) Uani 1 1 d .
H18 H 0.3603 0.5453 0.0740 0.040 Uiso 1 1 calc R
C19 C 0.8655(3) 0.6628(2) 0.08660(9) 0.0279(5) Uani 1 1 d .
C20 C 0.6236(3) 0.7503(2) 0.13426(8) 0.0270(5) Uani 1 1 d .
N1 N 0.8333(2) 0.27659(16) 0.16209(6) 0.0166(3) Uani 1 1 d .
N2 N 0.6810(2) 0.47439(16) 0.13834(6) 0.0173(4) Uani 1 1 d .
N3 N 0.7201(2) 0.42055(19) 0.22450(7) 0.0237(4) Uani 1 1 d .
N4 N 0.5507(2) 0.28623(19) 0.17532(7) 0.0227(4) Uani 1 1 d .
O1 O 0.9079(2) -0.06594(18) 0.20765(8) 0.0405(5) Uani 1 1 d .
O2 O 1.2278(2) 0.24194(19) 0.22490(7) 0.0354(4) Uani 1 1 d .
O3 O 0.9904(2) 0.69566(19) 0.08104(7) 0.0418(5) Uani 1 1 d .
O4 O 0.5998(2) 0.83540(17) 0.15906(7) 0.0416(5) Uani 1 1 d .
Fe1 Fe 1.01781(3) 0.15052(3) 0.148153(11) 0.01920(8) Uani 1 1 d .
Fe2 Fe 0.66196(4) 0.62728(3) 0.089167(11) 0.01969(8) Uani 1 1 d .
B1 B 0.5665(4) 0.0853(3) 0.02547(11) 0.0321(6) Uani 1 1 d .
F1 F 0.5306(3) 0.00789(17) 0.06424(7) 0.0693(7) Uani 1 1 d .
F2 F 0.6932(3) 0.0362(2) 0.00228(10) 0.0928(9) Uani 1 1 d .
F3 F 0.6034(3) 0.20763(16) 0.04112(7) 0.0629(6) Uani 1 1 d .
F4 F 0.4481(3) 0.0882(3) -0.00609(11) 0.1166(12) Uani 1 1 d .
B2 B 0.1971(3) 0.6122(3) 0.17730(11) 0.0271(6) Uani 1 1 d .
F5 F 0.2613(2) 0.71301(17) 0.15113(7) 0.0548(5) Uani 1 1 d .
F6 F 0.2977(2) 0.57943(17) 0.21497(6) 0.0470(4) Uani 1 1 d .
F7 F 0.17623(16) 0.50514(14) 0.14696(6) 0.0362(3) Uani 1 1 d .
F8 F 0.05446(17) 0.64843(19) 0.19589(7) 0.0504(5) Uani 1 1 d .

loop_
_atom_site_aniso_label
_atom_site_aniso_U_11
_atom_site_aniso_U_22
_atom_site_aniso_U_33
_atom_site_aniso_U_23
_atom_site_aniso_U_13
_atom_site_aniso_U_12
C1 0.0417(14) 0.0347(12) 0.0176(10) -0.0045(9) 0.0034(10) 0.0092(12)
C2 0.0542(17) 0.0298(12) 0.0283(13) -0.0100(10) 0.0027(14) 0.0013(12)
C3 0.0546(17) 0.0341(13) 0.0327(14) -0.0019(11) 0.0118(14) 0.0191(14)
C4 0.0288(12) 0.0634(18) 0.0333(14) -0.0066(14) 0.0132(11) 0.0089(14)
C5 0.0422(15) 0.0350(13) 0.0278(13) 0.0007(11) 0.0159(12) -0.0019(11)
C6 0.0219(11) 0.0232(11) 0.0297(13) 0.0014(9) -0.0019(10) 0.0029(9)
C7 0.0205(11) 0.0262(11) 0.0305(13) -0.0017(9) 0.0054(10) 0.0027(9)
C8 0.0182(10) 0.0189(9) 0.0138(9) 0.0037(7) 0.0004(8) -0.0002(8)
C9 0.0232(10) 0.0243(10) 0.0144(9) 0.0015(8) -0.0037(8) 0.0025(9)
C10 0.0175(10) 0.0214(10) 0.0233(11) 0.0054(8) 0.0007(9) -0.0041(8)
C11 0.0248(11) 0.0220(10) 0.0170(10) -0.0022(8) -0.0013(9) 0.0030(9)
C12 0.0173(9) 0.0245(10) 0.0262(11) 0.0045(9) -0.0032(9) -0.0029(8)
C13 0.0262(11) 0.0342(13) 0.0206(11) 0.0072(10) 0.0077(9) 0.0034(10)
C14 0.065(2) 0.0262(12) 0.0191(12) 0.0022(10) -0.0166(13) -0.0045(13)
C15 0.0406(14) 0.0357(13) 0.0168(11) 0.0007(9) -0.0038(11) 0.0062(12)
C16 0.0434(15) 0.0270(12) 0.0226(12) 0.0067(9) -0.0084(11) -0.0014(11)
C17 0.0332(13) 0.0346(12) 0.0259(12) 0.0030(10) -0.0088(11) 0.0087(11)
C18 0.0322(13) 0.0416(14) 0.0261(13) 0.0048(11) -0.0120(11) -0.0060(11)
C19 0.0329(12) 0.0267(11) 0.0240(11) 0.0093(9) -0.0026(10) -0.0010(10)
C20 0.0336(13) 0.0243(11) 0.0230(12) 0.0033(9) -0.0047(10) 0.0032(10)
N1 0.0180(8) 0.0181(8) 0.0137(8) 0.0013(6) 0.0001(7) -0.0018(7)
N2 0.0159(8) 0.0198(8) 0.0163(9) 0.0003(6) -0.0024(7) 0.0005(7)
N3 0.0272(10) 0.0274(10) 0.0164(9) 0.0025(7) 0.0024(8) 0.0059(8)
N4 0.0179(9) 0.0237(9) 0.0265(10) 0.0064(8) 0.0035(8) 0.0008(7)
O1 0.0387(10) 0.0332(10) 0.0495(12) 0.0205(9) -0.0018(9) -0.0023(9)
O2 0.0232(9) 0.0482(11) 0.0349(10) -0.0074(9) -0.0058(8) 0.0004(8)
O3 0.0315(10) 0.0491(11) 0.0450(12) 0.0154(9) -0.0013(9) -0.0107(9)
O4 0.0615(12) 0.0275(9) 0.0358(10) -0.0095(8) -0.0058(9) 0.0052(9)
Fe1 0.02031(14) 0.01818(14) 0.01911(15) 0.00028(12) 0.00171(12) 0.00134(12)
Fe2 0.02339(15) 0.01835(14) 0.01733(14) 0.00122(12) -0.00362(13) -0.00017(12)
B1 0.0413(16) 0.0259(13) 0.0290(15) -0.0037(11) 0.0026(13) -0.0032(12)
F1 0.125(2) 0.0359(9) 0.0467(11) 0.0117(8) 0.0344(12) 0.0093(11)
F2 0.103(2) 0.0564(13) 0.119(2) -0.0109(13) 0.0692(17) 0.0054(13)
F3 0.1074(17) 0.0261(8) 0.0551(11) -0.0056(8) -0.0181(12) -0.0040(10)
F4 0.107(2) 0.121(2) 0.122(2) 0.0515(19) -0.0705(18) -0.0696(18)
B2 0.0186(12) 0.0264(12) 0.0363(15) -0.0073(11) -0.0004(11) -0.0005(10)
F5 0.0609(11) 0.0424(9) 0.0612(12) 0.0057(9) 0.0037(10) -0.0202(9)
F6 0.0498(10) 0.0453(9) 0.0460(10) -0.0116(8) -0.0187(8) 0.0096(8)
F7 0.0331(7) 0.0347(7) 0.0408(8) -0.0153(7) -0.0047(7) 0.0000(6)
F8 0.0255(7) 0.0640(11) 0.0615(11) -0.0314(10) 0.0028(7) 0.0046(8)

loop_
_atom_type_symbol
_atom_type_description
_atom_type_scat_dispersion_real
_atom_type_scat_dispersion_imag
_atom_type_scat_source
C C 0.0033 0.0016 'International Tables Vol C Tables 4.2.6.8 and 6.1.1.4'
H H 0.0000 0.0000 'International Tables Vol C Tables 4.2.6.8 and 6.1.1.4'
B B 0.0013 0.0007 'International Tables Vol C Tables 4.2.6.8 and 6.1.1.4'
N N 0.0061 0.0033 'International Tables Vol C Tables 4.2.6.8 and 6.1.1.4'
O O 0.0106 0.0060 'International Tables Vol C Tables 4.2.6.8 and 6.1.1.4'
F F 0.0171 0.0103 'International Tables Vol C Tables 4.2.6.8 and 6.1.1.4'
Fe Fe 0.3463 0.8444 'International Tables Vol C Tables 4.2.6.8 and 6.1.1.4'

loop_
_geom_angle_atom_site_label_1
_geom_angle_atom_site_label_2
_geom_angle_atom_site_label_3
_geom_angle
C2 C1 C5 108.7(2)
C2 C1 Fe1 69.70(14)
C5 C1 Fe1 69.49(14)
C2 C1 H1 125.7
C5 C1 H1 125.7
Fe1 C1 H1 126.7
C1 C2 C3 108.2(3)
C1 C2 Fe1 71.83(14)
C3 C2 Fe1 69.11(15)
C1 C2 H2 125.9
C3 C2 H2 125.9
Fe1 C2 H2 124.7
C4 C3 C2 107.1(2)
C4 C3 Fe1 70.41(14)
C2 C3 Fe1 71.12(14)
C4 C3 H3 126.5
C2 C3 H3 126.5
Fe1 C3 H3 123.7
C3 C4 C5 108.7(2)
C3 C4 Fe1 70.13(15)
C5 C4 Fe1 71.06(14)
C3 C4 H4 125.7
C5 C4 H4 125.7
Fe1 C4 H4 124.7
C1 C5 C4 107.4(2)
C1 C5 Fe1 71.75(14)
C4 C5 Fe1 69.46(15)
C1 C5 H5 126.3
C4 C5 H5 126.3
Fe1 C5 H5 124.1
O1 C6 Fe1 172.8(2)
O2 C7 Fe1 173.1(2)
N2 C8 N1 112.77(16)
N2 C8 H8A 109.0
N1 C8 H8A 109.0
N2 C8 H8B 109.0
N1 C8 H8B 109.0
H8A C8 H8B 107.8
N3 C9 N1 112.30(17)
N3 C9 H9A 109.1
N1 C9 H9A 109.1
N3 C9 H9B 109.1
N1 C9 H9B 109.1
H9A C9 H9B 107.9
N4 C10 N1 112.35(17)
N4 C10 H10A 109.1
N1 C10 H10A 109.1
N4 C10 H10B 109.1
N1 C10 H10B 109.1
H10A C10 H10B 107.9
N3 C11 N2 111.50(17)
N3 C11 H11A 109.3
N2 C11 H11A 109.3
N3 C11 H11B 109.3
N2 C11 H11B 109.3
H11A C11 H11B 108.0
N4 C12 N2 111.62(16)
N4 C12 H12A 109.3
N2 C12 H12A 109.3
N4 C12 H12B 109.3
N2 C12 H12B 109.3
H12A C12 H12B 108.0
N4 C13 N3 110.69(17)
N4 C13 H13A 109.5
N3 C13 H13A 109.5
N4 C13 H13B 109.5
N3 C13 H13B 109.5
H13A C13 H13B 108.1
C18 C14 C15 109.2(2)
C18 C14 Fe2 70.22(15)
C15 C14 Fe2 70.11(14)
C18 C14 H14 125.4
C15 C14 H14 125.4
Fe2 C14 H14 125.8
C14 C15 C16 107.3(2)
C14 C15 Fe2 70.99(14)
C16 C15 Fe2 69.20(14)
C14 C15 H15 126.4
C16 C15 H15 126.4
Fe2 C15 H15 125.0
C17 C16 C15 107.6(2)
C17 C16 Fe2 70.84(14)
C15 C16 Fe2 71.05(13)
C17 C16 H16 126.2
C15 C16 H16 126.2
Fe2 C16 H16 123.5
C16 C17 C18 108.7(2)
C16 C17 Fe2 69.77(14)
C18 C17 Fe2 70.86(14)
C16 C17 H17 125.6
C18 C17 H17 125.6
Fe2 C17 H17 125.3
C14 C18 C17 107.2(2)
C14 C18 Fe2 70.96(15)
C17 C18 Fe2 69.92(15)
C14 C18 H18 126.4
C17 C18 H18 126.4
Fe2 C18 H18 124.4
O3 C19 Fe2 172.1(2)
O4 C20 Fe2 173.6(2)
C8 N1 C10 107.27(15)
C8 N1 C9 105.98(15)
C10 N1 C9 107.11(16)
C8 N1 Fe1 115.13(12)
C10 N1 Fe1 110.56(12)
C9 N1 Fe1 110.38(13)
C8 N2 C12 107.09(15)
C8 N2 C11 107.80(15)
C12 N2 C11 106.38(16)
C8 N2 Fe2 111.90(12)
C12 N2 Fe2 112.72(12)
C11 N2 Fe2 110.65(12)
C11 N3 C9 109.62(17)
C11 N3 C13 109.00(18)
C9 N3 C13 109.74(18)
C12 N4 C10 110.07(17)
C12 N4 C13 109.46(19)
C10 N4 C13 109.06(17)
C6 Fe1 C7 93.01(11)
C6 Fe1 C3 87.68(11)
C7 Fe1 C3 108.52(12)
C6 Fe1 C4 121.29(11)
C7 Fe1 C4 85.61(11)
C3 Fe1 C4 39.46(12)
C6 Fe1 N1 94.48(9)
C7 Fe1 N1 95.27(9)
C3 Fe1 N1 155.98(10)
C4 Fe1 N1 144.17(10)
C6 Fe1 C5 153.07(11)
C7 Fe1 C5 101.80(11)
C3 Fe1 C5 66.40(11)
C4 Fe1 C5 39.48(11)
N1 Fe1 C5 106.25(9)
C6 Fe1 C2 90.15(11)
C7 Fe1 C2 147.99(11)
C3 Fe1 C2 39.77(12)
C4 Fe1 C2 65.80(12)
N1 Fe1 C2 116.23(10)
C5 Fe1 C2 65.49(11)
C6 Fe1 C1 124.57(11)
C7 Fe1 C1 140.33(10)
C3 Fe1 C1 65.66(10)
C4 Fe1 C1 65.21(10)
N1 Fe1 C1 93.98(8)
C5 Fe1 C1 38.76(10)
C2 Fe1 C1 38.47(10)
C19 Fe2 C20 93.60(12)
C19 Fe2 N2 95.91(9)
C20 Fe2 N2 95.67(9)
C19 Fe2 C16 92.15(11)
C20 Fe2 C16 102.38(10)
N2 Fe2 C16 159.73(9)
C19 Fe2 C17 128.71(11)
C20 Fe2 C17 85.03(10)
N2 Fe2 C17 135.32(9)
C16 Fe2 C17 39.39(10)
C19 Fe2 C15 86.97(11)
C20 Fe2 C15 142.04(10)
N2 Fe2 C15 122.06(8)
C16 Fe2 C15 39.76(10)
C17 Fe2 C15 65.88(10)
C19 Fe2 C18 152.79(11)
C20 Fe2 C18 106.69(11)
N2 Fe2 C18 99.81(9)
C16 Fe2 C18 66.30(10)
C17 Fe2 C18 39.22(10)
C15 Fe2 C18 65.86(11)
C19 Fe2 C14 118.26(12)
C20 Fe2 C14 145.41(12)
N2 Fe2 C14 94.11(8)
C16 Fe2 C14 65.74(10)
C17 Fe2 C14 65.08(10)
C15 Fe2 C14 38.90(10)
C18 Fe2 C14 38.82(11)
F4 B1 F2 108.3(3)
F4 B1 F1 110.3(3)
F2 B1 F1 109.3(3)
F4 B1 F3 111.1(3)
F2 B1 F3 107.7(3)
F1 B1 F3 110.1(2)
F5 B2 F8 110.2(2)
F5 B2 F6 108.8(2)
F8 B2 F6 110.0(2)
F5 B2 F7 109.5(2)
F8 B2 F7 108.70(19)
F6 B2 F7 109.5(2)

loop_
_geom_bond_atom_site_label_1
_geom_bond_atom_site_label_2
_geom_bond_distance
C1 C2 1.398(4)
C1 C5 1.408(4)
C1 Fe1 2.136(2)
C1 H1 0.9500
C2 C3 1.425(4)
C2 Fe1 2.108(2)
C2 H2 0.9500
C3 C4 1.407(4)
C3 Fe1 2.082(3)
C3 H3 0.9500
C4 C5 1.416(4)
C4 Fe1 2.085(2)
C4 H4 0.9500
C5 Fe1 2.106(2)
C5 H5 0.9500
C6 O1 1.135(3)
C6 Fe1 1.792(2)
C7 O2 1.141(3)
C7 Fe1 1.797(2)
C8 N2 1.506(3)
C8 N1 1.506(3)
C8 H8A 0.9900
C8 H8B 0.9900
C9 N3 1.456(3)
C9 N1 1.516(3)
C9 H9A 0.9900
C9 H9B 0.9900
C10 N4 1.451(3)
C10 N1 1.510(3)
C10 H10A 0.9900
C10 H10B 0.9900
C11 N3 1.448(3)
C11 N2 1.524(3)
C11 H11A 0.9900
C11 H11B 0.9900
C12 N4 1.450(3)
C12 N2 1.522(3)
C12 H12A 0.9900
C12 H12B 0.9900
C13 N4 1.469(3)
C13 N3 1.475(3)
C13 H13A 0.9900
C13 H13B 0.9900
C14 C18 1.406(4)
C14 C15 1.408(4)
C14 Fe2 2.120(3)
C14 H14 0.9500
C15 C16 1.426(3)
C15 Fe2 2.108(2)
C15 H15 0.9500
C16 C17 1.409(4)
C16 Fe2 2.084(2)
C16 H16 0.9500
C17 C18 1.412(4)
C17 Fe2 2.098(2)
C17 H17 0.9500
C18 Fe2 2.110(3)
C18 H18 0.9500
C19 O3 1.137(3)
C19 Fe2 1.790(2)
C20 O4 1.129(3)
C20 Fe2 1.803(2)
N1 Fe1 2.0858(18)
N2 Fe2 2.0817(17)
B1 F4 1.339(4)
B1 F2 1.360(4)
B1 F1 1.367(3)
B1 F3 1.368(3)
B2 F5 1.379(3)
B2 F8 1.381(3)
B2 F6 1.391(3)
B2 F7 1.394(3)

loop_
_geom_torsion_atom_site_label_1
_geom_torsion_atom_site_label_2
_geom_torsion_atom_site_label_3
_geom_torsion_atom_site_label_4
_geom_torsion
C5 C1 C2 C3 -1.1(3)
Fe1 C1 C2 C3 -59.83(18)
C5 C1 C2 Fe1 58.72(17)
C1 C2 C3 C4 0.0(3)
Fe1 C2 C3 C4 -61.58(18)
C1 C2 C3 Fe1 61.55(17)
C2 C3 C4 C5 1.2(3)
Fe1 C3 C4 C5 -60.89(18)
C2 C3 C4 Fe1 62.04(18)
C2 C1 C5 C4 1.8(3)
Fe1 C1 C5 C4 60.65(17)
C2 C1 C5 Fe1 -58.85(17)
C3 C4 C5 C1 -1.8(3)
Fe1 C4 C5 C1 -62.14(17)
C3 C4 C5 Fe1 60.31(18)
C18 C14 C15 C16 -0.4(3)
Fe2 C14 C15 C16 -59.97(17)
C18 C14 C15 Fe2 59.54(18)
C14 C15 C16 C17 -0.7(3)
Fe2 C15 C16 C17 -61.80(17)
C14 C15 C16 Fe2 61.12(17)
C15 C16 C17 C18 1.5(3)
Fe2 C16 C17 C18 -60.40(18)
C15 C16 C17 Fe2 61.93(17)
C15 C14 C18 C17 1.4(3)
Fe2 C14 C18 C17 60.83(18)
C15 C14 C18 Fe2 -59.47(18)
C16 C17 C18 C14 -1.8(3)
Fe2 C17 C18 C14 -61.51(18)
C16 C17 C18 Fe2 59.72(17)
N2 C8 N1 C10 56.7(2)
N2 C8 N1 C9 -57.5(2)
N2 C8 N1 Fe1 -179.83(12)
N4 C10 N1 C8 -57.1(2)
N4 C10 N1 C9 56.3(2)
N4 C10 N1 Fe1 176.62(13)
N3 C9 N1 C8 59.2(2)
N3 C9 N1 C10 -55.0(2)
N3 C9 N1 Fe1 -175.47(14)
N1 C8 N2 C12 -57.1(2)
N1 C8 N2 C11 57.0(2)
N1 C8 N2 Fe2 178.90(12)
N4 C12 N2 C8 57.9(2)
N4 C12 N2 C11 -57.1(2)
N4 C12 N2 Fe2 -178.58(14)
N3 C11 N2 C8 -56.8(2)
N3 C11 N2 C12 57.8(2)
N3 C11 N2 Fe2 -179.50(14)
N2 C11 N3 C9 59.7(2)
N2 C11 N3 C13 -60.4(2)
N1 C9 N3 C11 -61.9(2)
N1 C9 N3 C13 57.7(2)
N4 C13 N3 C11 60.6(2)
N4 C13 N3 C9 -59.5(2)
N2 C12 N4 C10 -60.3(2)
N2 C12 N4 C13 59.5(2)
N1 C10 N4 C12 60.1(2)
N1 C10 N4 C13 -59.9(2)
N3 C13 N4 C12 -60.2(2)
N3 C13 N4 C10 60.3(2)
C2 C3 Fe1 C7 -174.58(16)
C2 C3 Fe1 C4 -116.8(2)
C4 C3 Fe1 N1 114.1(3)
C2 C3 Fe1 N1 -2.8(3)
C4 C3 Fe1 C5 37.37(17)
C2 C3 Fe1 C5 -79.47(17)
C4 C3 Fe1 C2 116.8(2)
C4 C3 Fe1 C1 79.95(18)
C2 C3 Fe1 C1 -36.89(16)
C3 C4 Fe1 C6 35.6(2)
C5 C4 Fe1 C6 154.57(16)
C3 C4 Fe1 C7 126.47(18)
C5 C4 Fe1 C7 -114.57(18)
C5 C4 Fe1 C3 119.0(2)
C3 C4 Fe1 N1 -140.59(18)
C5 C4 Fe1 N1 -21.6(3)
C3 C4 Fe1 C5 -119.0(2)
C3 C4 Fe1 C2 -38.74(16)
C5 C4 Fe1 C2 80.23(17)
C3 C4 Fe1 C1 -81.18(18)
C5 C4 Fe1 C1 37.78(16)
C8 N1 Fe1 C6 -162.20(15)
C10 N1 Fe1 C6 -40.45(15)
C9 N1 Fe1 C6 77.88(15)
C8 N1 Fe1 C7 104.35(15)
C10 N1 Fe1 C7 -133.90(14)
C9 N1 Fe1 C7 -15.57(15)
C8 N1 Fe1 C3 -67.8(3)
C10 N1 Fe1 C3 53.9(3)
C9 N1 Fe1 C3 172.2(2)
C8 N1 Fe1 C4 14.5(2)
C10 N1 Fe1 C4 136.29(18)
C9 N1 Fe1 C4 -105.38(19)
C8 N1 Fe1 C5 0.41(16)
C10 N1 Fe1 C5 122.16(14)
C9 N1 Fe1 C5 -119.51(14)
C8 N1 Fe1 C2 -69.82(16)
C10 N1 Fe1 C2 51.93(16)
C9 N1 Fe1 C2 170.26(14)
C8 N1 Fe1 C1 -37.03(15)
C10 N1 Fe1 C1 84.72(14)
C9 N1 Fe1 C1 -156.95(14)
C1 C5 Fe1 C6 63.2(3)
C4 C5 Fe1 C6 -54.1(3)
C1 C5 Fe1 C7 -174.81(15)
C4 C5 Fe1 C7 67.88(18)
C1 C5 Fe1 C3 79.96(17)
C4 C5 Fe1 C3 -37.35(18)
C1 C5 Fe1 C4 117.3(2)
C1 C5 Fe1 N1 -75.68(15)
C4 C5 Fe1 N1 167.01(16)
C1 C5 Fe1 C2 36.23(15)
C4 C5 Fe1 C2 -81.08(18)
C4 C5 Fe1 C1 -117.3(2)
C1 C2 Fe1 C6 155.35(18)
C3 C2 Fe1 C6 -86.19(17)
C1 C2 Fe1 C7 -108.7(2)
C3 C2 Fe1 C7 9.7(3)
C1 C2 Fe1 C3 -118.5(2)
C1 C2 Fe1 C4 -80.02(18)
C3 C2 Fe1 C4 38.44(17)
C1 C2 Fe1 N1 60.28(18)
C3 C2 Fe1 N1 178.74(15)
C1 C2 Fe1 C5 -36.50(16)
C3 C2 Fe1 C5 81.96(18)
C3 C2 Fe1 C1 118.5(2)
C2 C1 Fe1 C6 -30.4(2)
C5 C1 Fe1 C6 -150.60(15)
C2 C1 Fe1 C7 128.15(19)
C5 C1 Fe1 C7 8.0(2)
C2 C1 Fe1 C3 38.12(18)
C5 C1 Fe1 C3 -82.05(17)
C2 C1 Fe1 C4 81.69(19)
C5 C1 Fe1 C4 -38.48(16)
C2 C1 Fe1 N1 -128.66(17)
C5 C1 Fe1 N1 111.18(15)
C2 C1 Fe1 C5 120.2(2)
C5 C1 Fe1 C2 -120.2(2)
C8 N2 Fe2 C19 -42.88(15)
C12 N2 Fe2 C19 -163.66(15)
C11 N2 Fe2 C19 77.37(15)
C8 N2 Fe2 C20 -137.11(14)
C12 N2 Fe2 C20 102.12(16)
C11 N2 Fe2 C20 -16.86(16)
C8 N2 Fe2 C16 70.0(3)
C12 N2 Fe2 C16 -50.8(3)
C11 N2 Fe2 C16 -169.8(3)
C8 N2 Fe2 C17 134.24(15)
C12 N2 Fe2 C17 13.5(2)
C11 N2 Fe2 C17 -105.51(16)
C8 N2 Fe2 C15 47.24(16)
C12 N2 Fe2 C15 -73.53(17)
C11 N2 Fe2 C15 167.49(14)
C8 N2 Fe2 C18 114.83(14)
C12 N2 Fe2 C18 -5.95(16)
C11 N2 Fe2 C18 -124.93(15)
C8 N2 Fe2 C14 76.11(15)
C12 N2 Fe2 C14 -44.66(16)
C11 N2 Fe2 C14 -163.64(15)
C17 C16 Fe2 C19 -160.15(16)
C15 C16 Fe2 C19 82.66(17)
C17 C16 Fe2 C20 -65.98(17)
C15 C16 Fe2 C20 176.83(17)
C17 C16 Fe2 N2 86.4(3)
C15 C16 Fe2 N2 -30.8(4)
C15 C16 Fe2 C17 -117.2(2)
C17 C16 Fe2 C15 117.2(2)
C17 C16 Fe2 C18 37.01(15)
C15 C16 Fe2 C18 -80.18(17)
C17 C16 Fe2 C14 79.67(17)
C15 C16 Fe2 C14 -37.52(17)
C16 C17 Fe2 C19 25.8(2)
C18 C17 Fe2 C19 145.13(17)
C16 C17 Fe2 C20 116.42(16)
C18 C17 Fe2 C20 -124.23(18)
C16 C17 Fe2 N2 -150.54(14)
C18 C17 Fe2 N2 -31.2(2)
C18 C17 Fe2 C16 119.4(2)
C16 C17 Fe2 C15 -38.55(15)
C18 C17 Fe2 C15 80.80(17)
C16 C17 Fe2 C18 -119.4(2)
C16 C17 Fe2 C14 -81.48(17)
C18 C17 Fe2 C14 37.87(16)
C14 C15 Fe2 C19 145.15(17)
C16 C15 Fe2 C19 -97.02(17)
C14 C15 Fe2 C20 -122.9(2)
C16 C15 Fe2 C20 -5.0(3)
C14 C15 Fe2 N2 50.08(18)
C16 C15 Fe2 N2 167.90(14)
C14 C15 Fe2 C16 -117.8(2)
C14 C15 Fe2 C17 -79.62(18)
C16 C15 Fe2 C17 38.21(16)
C14 C15 Fe2 C18 -36.47(16)
C16 C15 Fe2 C18 81.36(17)
C16 C15 Fe2 C14 117.8(2)
C14 C18 Fe2 C19 40.1(3)
C17 C18 Fe2 C19 -77.3(3)
C14 C18 Fe2 C20 176.68(15)
C17 C18 Fe2 C20 59.31(18)
C14 C18 Fe2 N2 -84.32(15)
C17 C18 Fe2 N2 158.31(15)
C14 C18 Fe2 C16 80.21(17)
C17 C18 Fe2 C16 -37.17(15)
C14 C18 Fe2 C17 117.4(2)
C14 C18 Fe2 C15 36.53(14)
C17 C18 Fe2 C15 -80.84(17)
C17 C18 Fe2 C14 -117.4(2)
C18 C14 Fe2 C19 -160.48(15)
C15 C14 Fe2 C19 -40.38(19)
C18 C14 Fe2 C20 -5.6(3)
C15 C14 Fe2 C20 114.5(2)
C18 C14 Fe2 N2 100.56(15)
C15 C14 Fe2 N2 -139.34(15)
C18 C14 Fe2 C16 -81.76(17)
C15 C14 Fe2 C16 38.34(15)
C18 C14 Fe2 C17 -38.26(15)
C15 C14 Fe2 C17 81.84(17)
C18 C14 Fe2 C15 -120.1(2)
C15 C14 Fe2 C18 120.1(2)
